data_7711932
loop_
_publ_author_name
'Sarker, Rajib K.'
'Mangin, Lo&#xef;c P'
'Zargarian, Davit'

_publ_section_title
;
 Reactivities of cyclonickellated complexes with hydroxylamines: formation
 of &#x3ba;<sup>O</sup>-hydroxylamine and &#x3ba;<sup>N</sup>-imine
 adducts and a &#x3ba;<sup>O</sup>, &#x3ba;<sup>N</sup>-aminoxide
 derivative.
;
_journal_issue 2
_journal_name_full 'Dalton transactions (Cambridge, England : 2003)'
_journal_page_first 366
_journal_page_last 375
_journal_paper_doi 10.1039/d2dt02979k
_journal_volume 52
_journal_year 2023
_chemical_formula_moiety 'C26 H30 Br Cl N Ni O P'
_chemical_formula_sum 'C26 H30 Br Cl N Ni O P'
_chemical_formula_weight 577.55
_chemical_name_systematic '[{\kP,\kC-(i-Pr)2PO-(5-Cl-C6H3)}{\kN-(PhCH2-)(PhCH=)N}Ni(Br)]'
_chemical_properties_physical Air-sensitive,Moisture-sensitive
_space_group_crystal_system monoclinic
_space_group_IT_number 14
_space_group_name_Hall '-P 2yn'
_space_group_name_H-M_alt 'P 1 21/n 1'
_atom_sites_solution_hydrogens geom
_audit_creation_date 2022-07-11
_audit_creation_method
;
Olex2 1.5
(compiled 2022.04.07 svn.rca3783a0 for OlexSys, GUI svn.r6498)
;
_audit_update_record
;
2022-08-10 deposited with the CCDC.	2022-11-30 downloaded from the CCDC.
;
_cell_angle_alpha 90
_cell_angle_beta 107.169(2)
_cell_angle_gamma 90
_cell_formula_units_Z 4
_cell_length_a 12.9011(5)
_cell_length_b 15.7826(6)
_cell_length_c 13.2566(5)
_cell_measurement_reflns_used 9961
_cell_measurement_temperature 150
_cell_measurement_theta_max 54.721
_cell_measurement_theta_min 3.656
_cell_volume 2578.93(17)
_computing_cell_refinement 'SAINT V8.40B (?, 2016)'
_computing_data_collection
;
APEX 3 (2019) Bruker AXS Inc., Madison, WI 53719-1173.
;
_computing_data_reduction 'SAINT V8.40B (?, 2016)'
_computing_molecular_graphics 'Olex2 1.5 (Dolomanov et al., 2009)'
_computing_publication_material 'Olex2 1.5 (Dolomanov et al., 2009)'
_computing_structure_refinement 'SHELXL 2018/3 (Sheldrick, 2015)'
_computing_structure_solution 'SHELXT 2018/2 (Sheldrick, 2018)'
_diffrn_ambient_temperature 150
_diffrn_detector_area_resol_mean 10.42
_diffrn_detector_type 'Bruker CMOS Photon III '
_diffrn_measured_fraction_theta_full 1.000
_diffrn_measured_fraction_theta_max 0.997
_diffrn_measurement_device 'k-geometry diffractometer'
_diffrn_measurement_device_type 'Bruker Venture Metaljet'
_diffrn_measurement_method '\w and \f scans'
_diffrn_radiation_type GaK\a
_diffrn_radiation_wavelength 1.34139
_diffrn_reflns_av_R_equivalents 0.0691
_diffrn_reflns_av_unetI/netI 0.0410
_diffrn_reflns_Laue_measured_fraction_full 1.000
_diffrn_reflns_Laue_measured_fraction_max 0.997
_diffrn_reflns_limit_h_max 15
_diffrn_reflns_limit_h_min -15
_diffrn_reflns_limit_k_max 19
_diffrn_reflns_limit_k_min -19
_diffrn_reflns_limit_l_max 15
_diffrn_reflns_limit_l_min -16
_diffrn_reflns_number 34837
_diffrn_reflns_point_group_measured_fraction_full 1.000
_diffrn_reflns_point_group_measured_fraction_max 0.997
_diffrn_reflns_theta_full 53.594
_diffrn_reflns_theta_max 55.022
_diffrn_reflns_theta_min 3.655
_diffrn_source_current 2.86
_diffrn_source_power 0.199914
_diffrn_source_voltage 69.9
_exptl_absorpt_coefficient_mu 6.422
_exptl_absorpt_correction_T_max 0.4363
_exptl_absorpt_correction_T_min 0.2721
_exptl_absorpt_correction_type multi-scan
_exptl_absorpt_process_details
;
SADABS-2016/2 (Bruker,2016/2) was used for absorption correction.
wR2(int) was 0.1524 before and 0.0822 after correction.
The Ratio of minimum to maximum transmission is 0.6237.
The \l/2 correction factor is Not present.
;
_exptl_crystal_colour 'clear light yellow'
_exptl_crystal_colour_lustre clear
_exptl_crystal_colour_modifier light
_exptl_crystal_colour_primary yellow
_exptl_crystal_density_diffrn 1.488
_exptl_crystal_description Block
_exptl_crystal_F_000 1184
_exptl_crystal_size_max 0.17
_exptl_crystal_size_mid 0.07
_exptl_crystal_size_min 0.07
_refine_diff_density_max 0.355
_refine_diff_density_min -0.499
_refine_diff_density_rms 0.066
_refine_ls_extinction_method none
_refine_ls_goodness_of_fit_ref 1.050
_refine_ls_hydrogen_treatment constr
_refine_ls_matrix_type full
_refine_ls_number_parameters 293
_refine_ls_number_reflns 4899
_refine_ls_number_restraints 0
_refine_ls_restrained_S_all 1.050
_refine_ls_R_factor_all 0.0518
_refine_ls_R_factor_gt 0.0374
_refine_ls_shift/su_max 0.001
_refine_ls_shift/su_mean 0.000
_refine_ls_structure_factor_coef Fsqd
_refine_ls_weighting_details 'w=1/[\s^2^(Fo^2^)+(0.0377P)^2^+1.7743P] where P=(Fo^2^+2Fc^2^)/3'
_refine_ls_weighting_scheme calc
_refine_ls_wR_factor_gt 0.0868
_refine_ls_wR_factor_ref 0.0935
_reflns_Friedel_coverage 0.000
_reflns_number_gt 3970
_reflns_number_total 4899
_reflns_threshold_expression 'I > 2\s(I)'
_cod_data_source_file d2dt02979k2.cif
_cod_data_source_block rajib191
_cod_depositor_comments 'Adding full bibliography for 7711929--7711939.cif.'
_cod_database_code 7711932
_shelx_shelxl_version_number 2018/3
_shelx_space_group_comment
;
The symmetry employed for this shelxl refinement is uniquely defined
by the following loop, which should always be used as a source of
symmetry information in preference to the above space-group names.
They are only intended as comments.
;
_shelx_estimated_absorpt_t_max 0.662
_shelx_estimated_absorpt_t_min 0.408
_olex2_refinement_description
;
1.a Ternary CH refined with riding coordinates:
 C7(H7), C10(H10)
1.b Secondary CH2 refined with riding coordinates:
 C20(H20A,H20B)
1.c Aromatic/amide H refined with riding coordinates:
 C3(H3), C13(H13), C26(H26), C15(H15), C19(H19), C6(H6), C4(H4), C22(H22),
 C23(H23), C16(H16), C18(H18), C24(H24), C25(H25), C17(H17)
1.d Idealised Me refined as rotating group:
 C8(H8A,H8B,H8C), C12(H12A,H12B,H12C), C11(H11A,H11B,H11C), C9(H9A,H9B,H9C)
;
_olex2_submission_special_instructions 'No special instructions were received'

loop_
_space_group_symop_operation_xyz
'x, y, z'
'-x+1/2, y+1/2, -z+1/2'
'-x, -y, -z'
'x-1/2, -y-1/2, z-1/2'

loop_
_atom_site_label
_atom_site_type_symbol
_atom_site_fract_x
_atom_site_fract_y
_atom_site_fract_z
_atom_site_U_iso_or_equiv
_atom_site_adp_type
_atom_site_occupancy
_atom_site_site_symmetry_order
_atom_site_calc_flag
_atom_site_refinement_flags_posn
_atom_site_refinement_flags_adp
_atom_site_refinement_flags_occupancy
_atom_site_disorder_assembly
_atom_site_disorder_group
Br1 Br 0.20784(3) 0.69776(2) 0.23928(3) 0.04937(12) Uani 1 1 d . . . . .
Ni1 Ni 0.29527(3) 0.65405(3) 0.41321(3) 0.03475(13) Uani 1 1 d . . . . .
P1 P 0.16855(6) 0.56842(5) 0.40639(6) 0.03632(19) Uani 1 1 d . . . . .
Cl1 Cl 0.49520(6) 0.47540(6) 0.86759(6) 0.0497(2) Uani 1 1 d . . . . .
O1 O 0.20275(16) 0.51520(14) 0.51820(17) 0.0412(5) Uani 1 1 d . . . . .
N1 N 0.4223(2) 0.72048(16) 0.4164(2) 0.0370(6) Uani 1 1 d . . . . .
C21 C 0.6037(3) 0.71611(19) 0.3761(3) 0.0379(7) Uani 1 1 d . . . . .
C1 C 0.3016(2) 0.54191(19) 0.5852(2) 0.0351(7) Uani 1 1 d . . . . .
C2 C 0.3552(2) 0.60917(19) 0.5516(2) 0.0347(7) Uani 1 1 d . . . . .
C3 C 0.4511(3) 0.6360(2) 0.6259(3) 0.0398(7) Uani 1 1 d . . . . .
H3 H 0.489191 0.682638 0.608696 0.048 Uiso 1 1 calc R U . . .
C13 C 0.4389(3) 0.7995(2) 0.4357(3) 0.0392(7) Uani 1 1 d . . . . .
H13 H 0.502321 0.823354 0.424656 0.047 Uiso 1 1 calc R U . . .
C14 C 0.3692(3) 0.85636(19) 0.4733(3) 0.0381(7) Uani 1 1 d . . . . .
C26 C 0.6193(3) 0.7423(2) 0.2815(3) 0.0433(8) Uani 1 1 d . . . . .
H26 H 0.565457 0.730285 0.216810 0.052 Uiso 1 1 calc R U . . .
C7 C 0.0330(3) 0.6051(2) 0.4039(3) 0.0433(8) Uani 1 1 d . . . . .
H7 H -0.002088 0.558744 0.433482 0.052 Uiso 1 1 calc R U . . .
C15 C 0.2914(3) 0.8289(2) 0.5204(3) 0.0431(8) Uani 1 1 d . . . . .
H15 H 0.280351 0.770036 0.527815 0.052 Uiso 1 1 calc R U . . .
C19 C 0.3831(3) 0.9427(2) 0.4637(3) 0.0421(8) Uani 1 1 d . . . . .
H19 H 0.436006 0.962334 0.432380 0.051 Uiso 1 1 calc R U . . .
C5 C 0.4382(2) 0.5288(2) 0.7479(2) 0.0385(7) Uani 1 1 d . . . . .
C6 C 0.3412(2) 0.5005(2) 0.6802(2) 0.0395(7) Uani 1 1 d . . . . .
H6 H 0.303185 0.454268 0.698596 0.047 Uiso 1 1 calc R U . . .
C20 C 0.5019(3) 0.6700(2) 0.3782(3) 0.0439(8) Uani 1 1 d . . . . .
H20A H 0.464670 0.649760 0.305834 0.053 Uiso 1 1 calc R U . . .
H20B H 0.523069 0.619483 0.423825 0.053 Uiso 1 1 calc R U . . .
C4 C 0.4929(3) 0.5973(2) 0.7238(3) 0.0428(8) Uani 1 1 d . . . . .
H4 H 0.557692 0.617525 0.772851 0.051 Uiso 1 1 calc R U . . .
C22 C 0.6836(3) 0.7345(2) 0.4698(3) 0.0421(8) Uani 1 1 d . . . . .
H22 H 0.674988 0.716272 0.535152 0.051 Uiso 1 1 calc R U . . .
C10 C 0.1519(3) 0.4842(2) 0.3097(3) 0.0449(8) Uani 1 1 d . . . . .
H10 H 0.116592 0.508989 0.238431 0.054 Uiso 1 1 calc R U . . .
C23 C 0.7760(3) 0.7794(2) 0.4688(3) 0.0464(8) Uani 1 1 d . . . . .
H23 H 0.829355 0.792824 0.533270 0.056 Uiso 1 1 calc R U . . .
C16 C 0.2305(3) 0.8874(2) 0.5562(3) 0.0460(8) Uani 1 1 d . . . . .
H16 H 0.178037 0.868361 0.588493 0.055 Uiso 1 1 calc R U . . .
C18 C 0.3214(3) 1.0007(2) 0.4987(3) 0.0479(8) Uani 1 1 d . . . . .
H18 H 0.331317 1.059624 0.490557 0.058 Uiso 1 1 calc R U . . .
C24 C 0.7901(3) 0.8043(2) 0.3744(3) 0.0495(9) Uani 1 1 d . . . . .
H24 H 0.853634 0.834515 0.373875 0.059 Uiso 1 1 calc R U . . .
C25 C 0.7127(3) 0.7859(2) 0.2805(3) 0.0495(9) Uani 1 1 d . . . . .
H25 H 0.723130 0.802795 0.215423 0.059 Uiso 1 1 calc R U . . .
C17 C 0.2454(3) 0.9729(2) 0.5455(3) 0.0470(8) Uani 1 1 d . . . . .
H17 H 0.203263 1.012638 0.570279 0.056 Uiso 1 1 calc R U . . .
C8 C 0.0459(3) 0.6813(3) 0.4775(3) 0.0565(10) Uani 1 1 d . . . . .
H8A H 0.095950 0.666983 0.546688 0.085 Uiso 1 1 calc R U . . .
H8B H -0.024905 0.696581 0.485441 0.085 Uiso 1 1 calc R U . . .
H8C H 0.074911 0.729391 0.447531 0.085 Uiso 1 1 calc R U . . .
C12 C 0.2645(3) 0.4521(2) 0.3111(3) 0.0532(9) Uani 1 1 d . . . . .
H12A H 0.303726 0.497402 0.287328 0.080 Uiso 1 1 calc R U . . .
H12B H 0.256617 0.403293 0.263728 0.080 Uiso 1 1 calc R U . . .
H12C H 0.305043 0.435181 0.383018 0.080 Uiso 1 1 calc R U . . .
C11 C 0.0804(3) 0.4125(2) 0.3268(3) 0.0597(10) Uani 1 1 d . . . . .
H11A H 0.111349 0.388834 0.397740 0.090 Uiso 1 1 calc R U . . .
H11B H 0.076298 0.368071 0.274093 0.090 Uiso 1 1 calc R U . . .
H11C H 0.007429 0.434186 0.319707 0.090 Uiso 1 1 calc R U . . .
C9 C -0.0411(3) 0.6258(3) 0.2942(3) 0.0547(9) Uani 1 1 d . . . . .
H9A H -0.010521 0.673090 0.264462 0.082 Uiso 1 1 calc R U . . .
H9B H -0.113010 0.641525 0.298892 0.082 Uiso 1 1 calc R U . . .
H9C H -0.047559 0.576007 0.248518 0.082 Uiso 1 1 calc R U . . .

loop_
_atom_site_aniso_label
_atom_site_aniso_U_11
_atom_site_aniso_U_22
_atom_site_aniso_U_33
_atom_site_aniso_U_23
_atom_site_aniso_U_13
_atom_site_aniso_U_12
Br1 0.0594(2) 0.0440(2) 0.0419(2) 0.00924(16) 0.01051(17) 0.00021(17)
Ni1 0.0398(2) 0.0276(2) 0.0373(3) 0.00134(18) 0.01199(19) 0.00087(18)
P1 0.0388(4) 0.0318(4) 0.0369(4) 0.0021(3) 0.0090(3) 0.0011(3)
Cl1 0.0462(4) 0.0646(6) 0.0352(4) 0.0104(4) 0.0072(3) -0.0009(4)
O1 0.0401(11) 0.0381(13) 0.0402(12) 0.0076(10) 0.0039(9) -0.0045(10)
N1 0.0446(15) 0.0303(14) 0.0388(14) -0.0007(11) 0.0163(12) 0.0004(11)
C21 0.0460(17) 0.0263(16) 0.0470(19) 0.0041(14) 0.0222(15) 0.0066(13)
C1 0.0370(15) 0.0310(17) 0.0367(17) -0.0027(13) 0.0100(13) 0.0022(13)
C2 0.0383(16) 0.0278(16) 0.0398(17) -0.0011(13) 0.0141(14) -0.0002(13)
C3 0.0435(17) 0.0297(17) 0.0468(19) -0.0033(14) 0.0142(15) -0.0034(14)
C13 0.0417(17) 0.0347(19) 0.0438(18) 0.0014(15) 0.0165(14) -0.0003(14)
C14 0.0402(16) 0.0306(17) 0.0418(18) -0.0029(14) 0.0094(14) 0.0023(13)
C26 0.0487(19) 0.0399(19) 0.0429(19) 0.0019(15) 0.0160(15) 0.0084(15)
C7 0.0393(17) 0.045(2) 0.0452(19) 0.0037(15) 0.0122(14) 0.0035(15)
C15 0.0474(19) 0.0321(18) 0.053(2) -0.0034(15) 0.0198(16) -0.0010(14)
C19 0.0432(17) 0.0358(18) 0.0474(19) -0.0014(15) 0.0133(15) -0.0040(14)
C5 0.0407(16) 0.0410(19) 0.0340(16) 0.0005(14) 0.0114(13) 0.0042(14)
C6 0.0431(17) 0.0363(18) 0.0409(18) 0.0006(14) 0.0151(14) 0.0017(14)
C20 0.0491(19) 0.0357(18) 0.052(2) -0.0030(15) 0.0226(16) 0.0028(15)
C4 0.0380(16) 0.051(2) 0.0385(18) -0.0054(15) 0.0093(14) -0.0025(15)
C22 0.0518(19) 0.0344(18) 0.0448(19) 0.0017(15) 0.0215(16) 0.0076(15)
C10 0.0478(19) 0.0361(19) 0.048(2) -0.0048(15) 0.0098(15) -0.0008(15)
C23 0.0450(19) 0.0368(19) 0.057(2) -0.0018(16) 0.0142(16) 0.0054(15)
C16 0.0461(18) 0.040(2) 0.055(2) -0.0043(16) 0.0196(16) 0.0002(15)
C18 0.054(2) 0.0287(18) 0.060(2) -0.0026(16) 0.0148(17) 0.0017(15)
C24 0.050(2) 0.0320(19) 0.074(3) 0.0046(18) 0.0303(19) 0.0045(15)
C25 0.058(2) 0.044(2) 0.054(2) 0.0157(17) 0.0278(18) 0.0107(17)
C17 0.0475(19) 0.0342(19) 0.059(2) -0.0066(16) 0.0147(16) 0.0057(15)
C8 0.0445(19) 0.070(3) 0.054(2) -0.0092(19) 0.0139(17) 0.0120(18)
C12 0.063(2) 0.035(2) 0.061(2) -0.0110(17) 0.0163(18) 0.0025(17)
C11 0.064(2) 0.042(2) 0.070(3) -0.0102(19) 0.015(2) -0.0140(18)
C9 0.0466(19) 0.060(2) 0.053(2) 0.0020(19) 0.0083(17) 0.0102(18)

loop_
_atom_type_symbol
_atom_type_description
_atom_type_scat_dispersion_real
_atom_type_scat_dispersion_imag
_atom_type_scat_source
C C 0.0137 0.0067 'International Tables Vol C Tables 4.2.6.8 and 6.1.1.4'
H H 0.0000 0.0000 'International Tables Vol C Tables 4.2.6.8 and 6.1.1.4'
N N 0.0241 0.0134 'International Tables Vol C Tables 4.2.6.8 and 6.1.1.4'
O O 0.0389 0.0241 'International Tables Vol C Tables 4.2.6.8 and 6.1.1.4'
P P 0.2543 0.3332 'International Tables Vol C Tables 4.2.6.8 and 6.1.1.4'
Cl Cl 0.3281 0.5435 'International Tables Vol C Tables 4.2.6.8 and 6.1.1.4'
Ni Ni -1.3357 3.2904 'International Tables Vol C Tables 4.2.6.8 and 6.1.1.4'
Br Br -0.9338 1.0006 'International Tables Vol C Tables 4.2.6.8 and 6.1.1.4'

loop_
_geom_angle_atom_site_label_1
_geom_angle_atom_site_label_2
_geom_angle_atom_site_label_3
_geom_angle
_geom_angle_site_symmetry_1
_geom_angle_site_symmetry_3
_geom_angle_publ_flag
P1 Ni1 Br1 90.26(3) . . ?
N1 Ni1 Br1 91.16(8) . . ?
N1 Ni1 P1 172.67(8) . . ?
C2 Ni1 Br1 173.94(9) . . ?
C2 Ni1 P1 83.78(9) . . ?
C2 Ni1 N1 94.61(12) . . ?
O1 P1 Ni1 106.91(8) . . ?
O1 P1 C7 100.27(14) . . ?
O1 P1 C10 101.90(14) . . ?
C7 P1 Ni1 121.55(12) . . ?
C10 P1 Ni1 115.46(11) . . ?
C10 P1 C7 107.77(15) . . ?
C1 O1 P1 111.88(18) . . ?
C13 N1 Ni1 128.5(2) . . ?
C13 N1 C20 119.7(3) . . ?
C20 N1 Ni1 111.4(2) . . ?
C26 C21 C20 121.2(3) . . ?
C26 C21 C22 118.5(3) . . ?
C22 C21 C20 120.3(3) . . ?
O1 C1 C2 118.1(3) . . ?
C6 C1 O1 117.6(3) . . ?
C6 C1 C2 124.3(3) . . ?
C1 C2 Ni1 119.2(2) . . ?
C3 C2 Ni1 126.0(2) . . ?
C3 C2 C1 114.8(3) . . ?
C2 C3 H3 118.6 . . ?
C4 C3 C2 122.9(3) . . ?
C4 C3 H3 118.6 . . ?
N1 C13 H13 117.1 . . ?
N1 C13 C14 125.8(3) . . ?
C14 C13 H13 117.1 . . ?
C15 C14 C13 124.0(3) . . ?
C19 C14 C13 117.7(3) . . ?
C19 C14 C15 118.3(3) . . ?
C21 C26 H26 119.6 . . ?
C21 C26 C25 120.8(3) . . ?
C25 C26 H26 119.6 . . ?
P1 C7 H7 107.6 . . ?
C8 C7 P1 108.3(2) . . ?
C8 C7 H7 107.6 . . ?
C9 C7 P1 114.4(2) . . ?
C9 C7 H7 107.6 . . ?
C9 C7 C8 111.2(3) . . ?
C14 C15 H15 119.9 . . ?
C16 C15 C14 120.1(3) . . ?
C16 C15 H15 119.9 . . ?
C14 C19 H19 119.4 . . ?
C18 C19 C14 121.2(3) . . ?
C18 C19 H19 119.4 . . ?
C6 C5 Cl1 119.3(3) . . ?
C4 C5 Cl1 118.7(2) . . ?
C4 C5 C6 122.0(3) . . ?
C1 C6 C5 117.5(3) . . ?
C1 C6 H6 121.3 . . ?
C5 C6 H6 121.3 . . ?
N1 C20 C21 115.9(3) . . ?
N1 C20 H20A 108.3 . . ?
N1 C20 H20B 108.3 . . ?
C21 C20 H20A 108.3 . . ?
C21 C20 H20B 108.3 . . ?
H20A C20 H20B 107.4 . . ?
C3 C4 H4 120.8 . . ?
C5 C4 C3 118.4(3) . . ?
C5 C4 H4 120.8 . . ?
C21 C22 H22 119.7 . . ?
C23 C22 C21 120.6(3) . . ?
C23 C22 H22 119.7 . . ?
P1 C10 H10 107.8 . . ?
C12 C10 P1 108.6(2) . . ?
C12 C10 H10 107.8 . . ?
C11 C10 P1 113.0(2) . . ?
C11 C10 H10 107.8 . . ?
C11 C10 C12 111.6(3) . . ?
C22 C23 H23 120.0 . . ?
C24 C23 C22 120.0(3) . . ?
C24 C23 H23 120.0 . . ?
C15 C16 H16 119.7 . . ?
C17 C16 C15 120.5(3) . . ?
C17 C16 H16 119.7 . . ?
C19 C18 H18 120.1 . . ?
C17 C18 C19 119.9(3) . . ?
C17 C18 H18 120.1 . . ?
C23 C24 H24 119.8 . . ?
C23 C24 C25 120.5(3) . . ?
C25 C24 H24 119.8 . . ?
C26 C25 H25 120.2 . . ?
C24 C25 C26 119.7(3) . . ?
C24 C25 H25 120.2 . . ?
C16 C17 C18 119.9(3) . . ?
C16 C17 H17 120.1 . . ?
C18 C17 H17 120.1 . . ?
C7 C8 H8A 109.5 . . ?
C7 C8 H8B 109.5 . . ?
C7 C8 H8C 109.5 . . ?
H8A C8 H8B 109.5 . . ?
H8A C8 H8C 109.5 . . ?
H8B C8 H8C 109.5 . . ?
C10 C12 H12A 109.5 . . ?
C10 C12 H12B 109.5 . . ?
C10 C12 H12C 109.5 . . ?
H12A C12 H12B 109.5 . . ?
H12A C12 H12C 109.5 . . ?
H12B C12 H12C 109.5 . . ?
C10 C11 H11A 109.5 . . ?
C10 C11 H11B 109.5 . . ?
C10 C11 H11C 109.5 . . ?
H11A C11 H11B 109.5 . . ?
H11A C11 H11C 109.5 . . ?
H11B C11 H11C 109.5 . . ?
C7 C9 H9A 109.5 . . ?
C7 C9 H9B 109.5 . . ?
C7 C9 H9C 109.5 . . ?
H9A C9 H9B 109.5 . . ?
H9A C9 H9C 109.5 . . ?
H9B C9 H9C 109.5 . . ?

loop_
_geom_bond_atom_site_label_1
_geom_bond_atom_site_label_2
_geom_bond_distance
_geom_bond_site_symmetry_2
_geom_bond_publ_flag
Br1 Ni1 2.3515(5) . ?
Ni1 P1 2.1023(9) . ?
Ni1 N1 1.936(3) . ?
Ni1 C2 1.904(3) . ?
P1 O1 1.647(2) . ?
P1 C7 1.833(3) . ?
P1 C10 1.815(3) . ?
Cl1 C5 1.755(3) . ?
O1 C1 1.387(4) . ?
N1 C13 1.279(4) . ?
N1 C20 1.500(4) . ?
C21 C26 1.390(4) . ?
C21 C20 1.509(4) . ?
C21 C22 1.391(5) . ?
C1 C2 1.408(4) . ?
C1 C6 1.377(4) . ?
C2 C3 1.400(4) . ?
C3 H3 0.9500 . ?
C3 C4 1.391(5) . ?
C13 H13 0.9500 . ?
C13 C14 1.458(4) . ?
C14 C15 1.398(4) . ?
C14 C19 1.385(4) . ?
C26 H26 0.9500 . ?
C26 C25 1.392(5) . ?
C7 H7 1.0000 . ?
C7 C8 1.527(5) . ?
C7 C9 1.521(5) . ?
C15 H15 0.9500 . ?
C15 C16 1.384(4) . ?
C19 H19 0.9500 . ?
C19 C18 1.380(5) . ?
C5 C6 1.382(4) . ?
C5 C4 1.379(5) . ?
C6 H6 0.9500 . ?
C20 H20A 0.9900 . ?
C20 H20B 0.9900 . ?
C4 H4 0.9500 . ?
C22 H22 0.9500 . ?
C22 C23 1.390(5) . ?
C10 H10 1.0000 . ?
C10 C12 1.533(5) . ?
C10 C11 1.519(5) . ?
C23 H23 0.9500 . ?
C23 C24 1.374(5) . ?
C16 H16 0.9500 . ?
C16 C17 1.376(5) . ?
C18 H18 0.9500 . ?
C18 C17 1.378(5) . ?
C24 H24 0.9500 . ?
C24 C25 1.377(5) . ?
C25 H25 0.9500 . ?
C17 H17 0.9500 . ?
C8 H8A 0.9800 . ?
C8 H8B 0.9800 . ?
C8 H8C 0.9800 . ?
C12 H12A 0.9800 . ?
C12 H12B 0.9800 . ?
C12 H12C 0.9800 . ?
C11 H11A 0.9800 . ?
C11 H11B 0.9800 . ?
C11 H11C 0.9800 . ?
C9 H9A 0.9800 . ?
C9 H9B 0.9800 . ?
C9 H9C 0.9800 . ?

loop_
_geom_torsion_atom_site_label_1
_geom_torsion_atom_site_label_2
_geom_torsion_atom_site_label_3
_geom_torsion_atom_site_label_4
_geom_torsion
_geom_torsion_site_symmetry_1
_geom_torsion_site_symmetry_2
_geom_torsion_site_symmetry_3
_geom_torsion_site_symmetry_4
_geom_torsion_publ_flag
Ni1 P1 O1 C1 1.3(2) . . . . ?
Ni1 P1 C7 C8 -38.3(3) . . . . ?
Ni1 P1 C7 C9 86.2(3) . . . . ?
Ni1 P1 C10 C12 40.8(3) . . . . ?
Ni1 P1 C10 C11 165.2(2) . . . . ?
Ni1 N1 C13 C14 8.2(5) . . . . ?
Ni1 N1 C20 C21 179.3(2) . . . . ?
Ni1 C2 C3 C4 -176.6(2) . . . . ?
P1 O1 C1 C2 1.8(3) . . . . ?
P1 O1 C1 C6 -178.0(2) . . . . ?
Cl1 C5 C6 C1 -177.2(2) . . . . ?
Cl1 C5 C4 C3 175.9(2) . . . . ?
O1 P1 C7 C8 79.0(3) . . . . ?
O1 P1 C7 C9 -156.5(3) . . . . ?
O1 P1 C10 C12 -74.6(3) . . . . ?
O1 P1 C10 C11 49.7(3) . . . . ?
O1 C1 C2 Ni1 -4.6(4) . . . . ?
O1 C1 C2 C3 176.3(3) . . . . ?
O1 C1 C6 C5 -178.3(3) . . . . ?
N1 C13 C14 C15 18.2(5) . . . . ?
N1 C13 C14 C19 -163.3(3) . . . . ?
C21 C26 C25 C24 -0.9(5) . . . . ?
C21 C22 C23 C24 -1.5(5) . . . . ?
C1 C2 C3 C4 2.5(5) . . . . ?
C2 C1 C6 C5 2.0(5) . . . . ?
C2 C3 C4 C5 0.9(5) . . . . ?
C13 N1 C20 C21 6.1(4) . . . . ?
C13 C14 C15 C16 178.4(3) . . . . ?
C13 C14 C19 C18 -179.1(3) . . . . ?
C14 C15 C16 C17 0.3(5) . . . . ?
C14 C19 C18 C17 0.9(5) . . . . ?
C26 C21 C20 N1 -106.3(4) . . . . ?
C26 C21 C22 C23 1.1(5) . . . . ?
C7 P1 O1 C1 -126.4(2) . . . . ?
C7 P1 C10 C12 -179.6(2) . . . . ?
C7 P1 C10 C11 -55.3(3) . . . . ?
C15 C14 C19 C18 -0.5(5) . . . . ?
C15 C16 C17 C18 0.0(5) . . . . ?
C19 C14 C15 C16 -0.1(5) . . . . ?
C19 C18 C17 C16 -0.6(5) . . . . ?
C6 C1 C2 Ni1 175.2(2) . . . . ?
C6 C1 C2 C3 -4.0(5) . . . . ?
C6 C5 C4 C3 -3.1(5) . . . . ?
C20 N1 C13 C14 -179.9(3) . . . . ?
C20 C21 C26 C25 179.0(3) . . . . ?
C20 C21 C22 C23 -177.9(3) . . . . ?
C4 C5 C6 C1 1.8(5) . . . . ?
C22 C21 C26 C25 0.1(5) . . . . ?
C22 C21 C20 N1 72.6(4) . . . . ?
C22 C23 C24 C25 0.6(5) . . . . ?
C10 P1 O1 C1 122.8(2) . . . . ?
C10 P1 C7 C8 -174.9(2) . . . . ?
C10 P1 C7 C9 -50.3(3) . . . . ?
C23 C24 C25 C26 0.6(5) . . . . ?
